data_4026797
loop_
_publ_author_name
'Tapas Guchhait'
'Ganesan Mani'

_publ_section_title
;
 Dipyrrolylmethane-based Macrobicyclic Azacryptand: Synthesis, X-ray
 Structures, Conformational and Anion Binding Properties
;
_journal_name_full 'Journal of Organic Chemistry'
_journal_page_first 10114
_journal_page_last 10121
_journal_paper_doi 10.1021/jo201969f
_journal_volume 76
_journal_year 2011
_chemical_formula_sum 'C45 H72 N10 O11'
_chemical_formula_weight 929.13
_chemical_name_systematic
;
 ?
;
_space_group_IT_number 14
_symmetry_cell_setting monoclinic
_symmetry_space_group_name_Hall '-P 2ybc'
_symmetry_space_group_name_H-M 'P 1 21/c 1'
_atom_sites_solution_hydrogens geom
_atom_sites_solution_primary direct
_atom_sites_solution_secondary difmap
_audit_creation_method SHELXL-97
_cell_angle_alpha 90.00
_cell_angle_beta 91.867(6)
_cell_angle_gamma 90.00
_cell_formula_units_Z 4
_cell_length_a 15.256(3)
_cell_length_b 25.707(5)
_cell_length_c 13.471(3)
_cell_measurement_reflns_used 9179
_cell_measurement_temperature 293(2)
_cell_measurement_theta_max 25
_cell_measurement_theta_min 1.55
_cell_volume 5280.3(19)
_computing_structure_refinement 'SHELXL-97 (Sheldrick, 2008)'
_computing_structure_solution 'SHELXS-97 (Sheldrick, 1990)'
_diffrn_ambient_temperature 293(2)
_diffrn_measured_fraction_theta_full 0.988
_diffrn_measured_fraction_theta_max 0.988
_diffrn_measurement_device_type 'Bruker-APEX-II CCD area detector'
_diffrn_measurement_method hemisphere
_diffrn_radiation_monochromator graphite
_diffrn_radiation_source 'fine-focus sealed tube'
_diffrn_radiation_type MoK\a
_diffrn_radiation_wavelength 0.71073
_diffrn_reflns_av_R_equivalents 0.1314
_diffrn_reflns_av_sigmaI/netI 0.0867
_diffrn_reflns_limit_h_max 18
_diffrn_reflns_limit_h_min -16
_diffrn_reflns_limit_k_max 30
_diffrn_reflns_limit_k_min -30
_diffrn_reflns_limit_l_max 15
_diffrn_reflns_limit_l_min -15
_diffrn_reflns_number 61300
_diffrn_reflns_theta_full 25.00
_diffrn_reflns_theta_max 25.00
_diffrn_reflns_theta_min 1.55
_exptl_absorpt_coefficient_mu 0.085
_exptl_absorpt_correction_T_max 0.9908
_exptl_absorpt_correction_T_min 0.9686
_exptl_absorpt_correction_type multi-scan
_exptl_absorpt_process_details SADABS
_exptl_crystal_colour colorless
_exptl_crystal_density_diffrn 1.169
_exptl_crystal_description Plate
_exptl_crystal_F_000 2000
_exptl_crystal_size_max 0.38
_exptl_crystal_size_mid 0.26
_exptl_crystal_size_min 0.11
_refine_diff_density_max 0.608
_refine_diff_density_min -0.272
_refine_diff_density_rms 0.059
_refine_ls_extinction_method none
_refine_ls_goodness_of_fit_ref 1.006
_refine_ls_hydrogen_treatment mixed
_refine_ls_matrix_type full
_refine_ls_number_parameters 642
_refine_ls_number_reflns 9179
_refine_ls_number_restraints 59
_refine_ls_restrained_S_all 1.007
_refine_ls_R_factor_all 0.1845
_refine_ls_R_factor_gt 0.0950
_refine_ls_shift/su_max 0.000
_refine_ls_shift/su_mean 0.000
_refine_ls_structure_factor_coef Fsqd
_refine_ls_weighting_details 'calc w=1/[\s^2^(Fo^2^)+(0.1269P)^2^+4.6727P] where P=(Fo^2^+2Fc^2^)/3'
_refine_ls_weighting_scheme calc
_refine_ls_wR_factor_gt 0.2265
_refine_ls_wR_factor_ref 0.2858
_reflns_number_gt 4499
_reflns_number_total 9179
_reflns_threshold_expression >2\s(I)
_cod_data_source_file jo201969f_si_003.cif
_cod_data_source_block compound3
_cod_original_cell_volume 5280.2(17)
_cod_database_code 4026797

loop_
_symmetry_equiv_pos_as_xyz
'x, y, z'
'-x, y+1/2, -z+1/2'
'-x, -y, -z'
'x, -y-1/2, z-1/2'

loop_
_atom_site_label
_atom_site_type_symbol
_atom_site_fract_x
_atom_site_fract_y
_atom_site_fract_z
_atom_site_U_iso_or_equiv
_atom_site_adp_type
_atom_site_occupancy
_atom_site_symmetry_multiplicity
_atom_site_calc_flag
_atom_site_refinement_flags
_atom_site_disorder_assembly
_atom_site_disorder_group
C1 C 0.5875(3) 0.09261(19) 0.5053(3) 0.0518(12) Uani 1 1 d . . .
H01G H 0.5855 0.0963 0.4336 0.062 Uiso 1 1 calc R . .
H01H H 0.5625 0.0590 0.5209 0.062 Uiso 1 1 calc R . .
C2 C 0.5330(3) 0.13359(18) 0.5482(3) 0.0490(11) Uani 1 1 d . . .
C3 C 0.5197(3) 0.1844(2) 0.5212(4) 0.0652(14) Uani 1 1 d . . .
H022 H 0.5434 0.2011 0.4671 0.078 Uiso 1 1 calc R . .
C4 C 0.4635(3) 0.2065(2) 0.5903(4) 0.0681(15) Uani 1 1 d . . .
H042 H 0.4444 0.2409 0.5905 0.082 Uiso 1 1 calc R . .
C5 C 0.4421(3) 0.16965(19) 0.6560(3) 0.0529(12) Uani 1 1 d . . .
C6 C 0.3811(3) 0.1698(2) 0.7422(4) 0.0615(14) Uani 1 1 d . . .
C7 C 0.3636(4) 0.2275(2) 0.7725(4) 0.0792(17) Uani 1 1 d . . .
H05A H 0.4196 0.2447 0.7839 0.095 Uiso 1 1 calc R . .
H05B H 0.3336 0.2449 0.7173 0.095 Uiso 1 1 calc R . .
C8 C 0.3102(5) 0.2343(3) 0.8633(5) 0.111(2) Uani 1 1 d . . .
H05M H 0.3034 0.2707 0.8770 0.167 Uiso 1 1 calc R . .
H05N H 0.3395 0.2177 0.9190 0.167 Uiso 1 1 calc R . .
H05O H 0.2535 0.2187 0.8521 0.167 Uiso 1 1 calc R . .
C9 C 0.2958(4) 0.1403(3) 0.7099(4) 0.0817(17) Uani 1 1 d . . .
H05C H 0.3106 0.1043 0.6973 0.098 Uiso 1 1 calc R . .
H05D H 0.2561 0.1408 0.7648 0.098 Uiso 1 1 calc R . .
C10 C 0.2482(4) 0.1619(4) 0.6191(5) 0.120(3) Uani 1 1 d . . .
H05J H 0.1964 0.1417 0.6049 0.181 Uiso 1 1 calc R . .
H05K H 0.2859 0.1604 0.5635 0.181 Uiso 1 1 calc R . .
H05L H 0.2321 0.1974 0.6310 0.181 Uiso 1 1 calc R . .
C11 C 0.4224(3) 0.14197(19) 0.8302(3) 0.0542(12) Uani 1 1 d . . .
C12 C 0.3940(3) 0.1033(2) 0.8906(4) 0.0698(15) Uani 1 1 d . . .
H048 H 0.3416 0.0851 0.8827 0.084 Uiso 1 1 calc R . .
C13 C 0.4579(4) 0.0959(2) 0.9670(4) 0.0683(15) Uani 1 1 d . . .
H031 H 0.4545 0.0725 1.0194 0.082 Uiso 1 1 calc R . .
C14 C 0.5254(3) 0.12909(18) 0.9506(3) 0.0529(12) Uani 1 1 d . . .
C15 C 0.6102(3) 0.13743(19) 1.0032(3) 0.0561(12) Uani 1 1 d . A .
H01A H 0.6019 0.1346 1.0741 0.067 Uiso 1 1 calc R . .
H01B H 0.6301 0.1725 0.9899 0.067 Uiso 1 1 calc R . .
C16 C 0.6618(3) 0.04468(18) 1.0098(3) 0.0587(13) Uani 1 1 d . A .
H02A H 0.6662 0.0441 1.0817 0.070 Uiso 1 1 calc R . .
H02B H 0.6021 0.0356 0.9900 0.070 Uiso 1 1 calc R . .
C17 C 0.7214(3) 0.00512(18) 0.9708(3) 0.0542(12) Uani 1 1 d . . .
C18 C 0.7998(4) -0.0136(2) 1.0064(4) 0.0730(16) Uani 1 1 d . . .
H046 H 0.8287 -0.0037 1.0652 0.088 Uiso 1 1 calc R . .
C19 C 0.8291(4) -0.0504(2) 0.9384(4) 0.0763(17) Uani 1 1 d . . .
H050 H 0.8810 -0.0693 0.9444 0.092 Uiso 1 1 calc R . .
C20 C 0.7686(3) -0.05389(18) 0.8621(4) 0.0571(13) Uani 1 1 d . . .
C21 C 0.7609(3) -0.09003(18) 0.7732(4) 0.0588(13) Uani 1 1 d . . .
C22 C 0.7046(5) -0.1370(2) 0.8026(4) 0.0876(19) Uani 1 1 d . . .
H04A H 0.6455 -0.1249 0.8133 0.105 Uiso 1 1 calc R . .
H04B H 0.7016 -0.1610 0.7470 0.105 Uiso 1 1 calc R . .
C23 C 0.7361(6) -0.1669(3) 0.8941(5) 0.125(3) Uani 1 1 d . . .
H05P H 0.6970 -0.1954 0.9055 0.187 Uiso 1 1 calc R . .
H05Q H 0.7371 -0.1441 0.9507 0.187 Uiso 1 1 calc R . .
H05R H 0.7941 -0.1800 0.8843 0.187 Uiso 1 1 calc R . .
C24 C 0.8558(4) -0.1059(2) 0.7457(4) 0.0828(18) Uani 1 1 d . . .
H05E H 0.8897 -0.0745 0.7354 0.099 Uiso 1 1 calc R . .
H05F H 0.8830 -0.1243 0.8014 0.099 Uiso 1 1 calc R . .
C25 C 0.8610(5) -0.1398(3) 0.6535(5) 0.119(3) Uani 1 1 d . . .
H05G H 0.9212 -0.1477 0.6416 0.179 Uiso 1 1 calc R . .
H05H H 0.8357 -0.1216 0.5974 0.179 Uiso 1 1 calc R . .
H05I H 0.8293 -0.1716 0.6635 0.179 Uiso 1 1 calc R . .
C26 C 0.7174(3) -0.06309(17) 0.6847(4) 0.0551(12) Uani 1 1 d . . .
C27 C 0.6540(4) -0.07824(19) 0.6193(4) 0.0676(14) Uani 1 1 d . . .
H041 H 0.6204 -0.1083 0.6234 0.081 Uiso 1 1 calc R . .
C28 C 0.6473(4) -0.0412(2) 0.5444(4) 0.0663(15) Uani 1 1 d . . .
H036 H 0.6090 -0.0425 0.4893 0.080 Uiso 1 1 calc R . .
C29 C 0.7059(3) -0.00304(17) 0.5652(3) 0.0519(12) Uani 1 1 d . . .
C30 C 0.7291(3) 0.04458(16) 0.5089(3) 0.0521(12) Uani 1 1 d . . .
H01C H 0.7152 0.0388 0.4390 0.063 Uiso 1 1 calc R . .
H01D H 0.7919 0.0502 0.5160 0.063 Uiso 1 1 calc R . .
C31 C 0.7298(3) 0.14150(17) 0.5076(3) 0.0486(11) Uani 1 1 d . . .
H01E H 0.7348 0.1398 0.4361 0.058 Uiso 1 1 calc R . .
H01F H 0.6948 0.1719 0.5225 0.058 Uiso 1 1 calc R . .
C32 C 0.8178(3) 0.14811(17) 0.5535(3) 0.0496(11) Uani 1 1 d . A .
C33 C 0.8988(4) 0.1321(2) 0.5256(4) 0.0670(14) Uani 1 1 d . . .
H028 H 0.9111 0.1133 0.4688 0.080 Uiso 1 1 calc R . .
C34 C 0.9600(4) 0.1492(2) 0.5979(4) 0.0737(16) Uani 1 1 d . . .
H047 H 1.0202 0.1436 0.5976 0.088 Uiso 1 1 calc R . .
C35 C 0.9165(3) 0.17539(19) 0.6688(4) 0.0576(13) Uani 1 1 d . A .
C36 C 0.9487(4) 0.2057(2) 0.7590(4) 0.0724(16) Uani 1 1 d D . .
C37 C 1.0343(11) 0.1818(13) 0.8042(11) 0.142(5) Uani 0.639(12) 1 d PD A 1
H2A H 1.0231 0.1449 0.8114 0.170 Uiso 0.639(12) 1 calc PR A 1
H2B H 1.0779 0.1851 0.7537 0.170 Uiso 0.639(12) 1 calc PR A 1
C38 C 1.0740(7) 0.1974(7) 0.8908(8) 0.139(6) Uani 0.639(12) 1 d PD A 1
H3A H 1.1239 0.1757 0.9055 0.209 Uiso 0.639(12) 1 calc PR A 1
H3B H 1.0333 0.1948 0.9434 0.209 Uiso 0.639(12) 1 calc PR A 1
H3C H 1.0928 0.2329 0.8846 0.209 Uiso 0.639(12) 1 calc PR A 1
C39 C 0.957(2) 0.2635(4) 0.7184(17) 0.124(5) Uani 0.639(12) 1 d PD A 1
H4A H 0.8996 0.2746 0.6939 0.149 Uiso 0.639(12) 1 calc PR A 1
H4B H 0.9733 0.2858 0.7741 0.149 Uiso 0.639(12) 1 calc PR A 1
C40 C 1.020(2) 0.2729(9) 0.639(2) 0.142(10) Uani 0.639(12) 1 d PD A 1
H5A H 1.0213 0.3093 0.6237 0.213 Uiso 0.639(12) 1 calc PR A 1
H5B H 1.0020 0.2536 0.5808 0.213 Uiso 0.639(12) 1 calc PR A 1
H5C H 1.0774 0.2617 0.6613 0.213 Uiso 0.639(12) 1 calc PR A 1
C37' C 1.0427(19) 0.183(3) 0.778(2) 0.142(5) Uani 0.361(12) 1 d PD A 2
H2'1 H 1.0594 0.1658 0.7173 0.170 Uiso 0.361(12) 1 calc PR A 2
H2'2 H 1.0822 0.2123 0.7879 0.170 Uiso 0.361(12) 1 calc PR A 2
C38' C 1.0580(13) 0.1490(11) 0.8545(18) 0.139(6) Uani 0.361(12) 1 d PD A 2
H3'1 H 1.1197 0.1418 0.8608 0.209 Uiso 0.361(12) 1 calc PR A 2
H3'2 H 1.0267 0.1172 0.8414 0.209 Uiso 0.361(12) 1 calc PR A 2
H3'3 H 1.0385 0.1640 0.9152 0.209 Uiso 0.361(12) 1 calc PR A 2
C39' C 0.946(4) 0.2673(7) 0.743(4) 0.124(5) Uani 0.361(12) 1 d PD A 2
H4'1 H 0.8855 0.2786 0.7445 0.149 Uiso 0.361(12) 1 calc PR A 2
H4'2 H 0.9774 0.2835 0.7985 0.149 Uiso 0.361(12) 1 calc PR A 2
C40' C 0.983(4) 0.2872(16) 0.650(4) 0.142(10) Uani 0.361(12) 1 d PD A 2
H5'1 H 0.9720 0.3238 0.6443 0.213 Uiso 0.361(12) 1 calc PR A 2
H5'2 H 0.9570 0.2694 0.5941 0.213 Uiso 0.361(12) 1 calc PR A 2
H5'3 H 1.0456 0.2813 0.6517 0.213 Uiso 0.361(12) 1 calc PR A 2
C41 C 0.8846(3) 0.2020(2) 0.8415(4) 0.0617(14) Uani 1 1 d . A .
C42 C 0.8506(4) 0.2390(2) 0.9010(5) 0.0826(18) Uani 1 1 d . . .
H039 H 0.8584 0.2747 0.8949 0.099 Uiso 1 1 calc R A .
C43 C 0.8016(4) 0.2141(2) 0.9731(4) 0.0781(17) Uani 1 1 d . A .
H023 H 0.7717 0.2304 1.0235 0.094 Uiso 1 1 calc R . .
C44 C 0.8052(3) 0.16233(19) 0.9568(3) 0.0558(13) Uani 1 1 d . . .
C45 C 0.7695(3) 0.11783(19) 1.0121(3) 0.0563(13) Uani 1 1 d . A .
H03A H 0.7651 0.1277 1.0813 0.068 Uiso 1 1 calc R . .
H03B H 0.8105 0.0891 1.0092 0.068 Uiso 1 1 calc R . .
N1 N 0.6823(2) 0.09350(13) 0.5419(3) 0.0444(9) Uani 1 1 d D . .
H1 H 0.691(3) 0.0953(17) 0.606(3) 0.053 Uiso 1 1 d D . .
N2 N 0.6808(2) 0.09941(14) 0.9742(3) 0.0476(10) Uani 1 1 d D . .
H2 H 0.679(3) 0.0982(17) 0.910(3) 0.057 Uiso 1 1 d D . .
N3 N 0.7489(3) -0.01638(14) 0.6508(3) 0.0485(10) Uani 1 1 d D . .
H3 H 0.787(2) 0.0022(16) 0.684(3) 0.058 Uiso 1 1 d D . .
N4 N 0.7039(3) -0.01965(15) 0.8828(3) 0.0519(10) Uani 1 1 d D . .
H4 H 0.658(2) -0.0150(18) 0.843(3) 0.062 Uiso 1 1 d D . .
N5 N 0.8561(3) 0.15519(15) 0.8750(3) 0.0535(10) Uani 1 1 d D A .
H5 H 0.868(3) 0.1238(11) 0.857(4) 0.064 Uiso 1 1 d D . .
N6 N 0.8307(3) 0.17435(15) 0.6411(3) 0.0500(10) Uani 1 1 d D . .
H6 H 0.786(2) 0.1895(17) 0.666(3) 0.060 Uiso 1 1 d D . .
N7 N 0.4847(2) 0.12496(15) 0.6311(3) 0.0480(9) Uani 1 1 d D . .
H7 H 0.483(3) 0.0936(11) 0.655(3) 0.058 Uiso 1 1 d D . .
N8 N 0.5026(3) 0.15683(15) 0.8666(3) 0.0510(10) Uani 1 1 d D . .
H8 H 0.530(3) 0.1831(14) 0.842(3) 0.061 Uiso 1 1 d D . .
N9 N 0.4869(3) -0.00460(18) 0.7503(3) 0.0656(12) Uani 1 1 d D . .
N10 N 0.6528(3) 0.25184(19) 0.7508(3) 0.0676(12) Uani 1 1 d D . .
O1 O 0.6671(2) 0.10193(13) 0.7576(2) 0.0627(9) Uani 1 1 d . . .
H3W1 H 0.6129 0.0787 0.7498 0.094 Uiso 1 1 d R . .
H4W1 H 0.6551 0.1408 0.7501 0.094 Uiso 1 1 d R . .
O2 O 0.8845(4) 0.04872(19) 0.7774(5) 0.149(2) Uani 1 1 d . . .
H1W3 H 0.9076 0.0391 0.7238 0.179 Uiso 1 1 d R . .
H2W3 H 0.9186 0.0484 0.8285 0.179 Uiso 1 1 d R . .
O3 O 1.0473(10) 0.0113(6) 0.7022(13) 0.372(8) Uiso 1 1 d . . .
H1W4 H 1.0865 0.0256 0.6681 0.446 Uiso 1 1 d R . .
H2W4 H 1.0579 0.0067 0.7639 0.446 Uiso 1 1 d R . .
O4 O 0.3211(3) -0.10569(18) 0.7397(3) 0.1073(15) Uani 1 1 d . . .
H1W2 H 0.3337 -0.0932 0.6835 0.129 Uiso 1 1 d R . .
H2W2 H 0.3609 -0.1287 0.7453 0.129 Uiso 1 1 d R . .
O5 O 0.1372(10) -0.0825(6) 0.7457(10) 0.362(7) Uiso 1 1 d . . .
H1W5 H 0.1071 -0.1085 0.7636 0.435 Uiso 1 1 d R . .
H2W5 H 0.1910 -0.0910 0.7451 0.435 Uiso 1 1 d R . .
O6 O 0.5541(3) 0.0221(2) 0.7716(5) 0.0877(17) Uani 0.857(8) 1 d PD B 1
O7 O 0.4370(4) 0.0111(2) 0.6837(4) 0.0929(18) Uani 0.857(8) 1 d PD B 1
O8 O 0.4761(4) -0.0454(2) 0.7957(5) 0.099(2) Uani 0.857(8) 1 d PD B 1
O6' O 0.5273(19) 0.0316(10) 0.715(2) 0.0877(17) Uani 0.143(8) 1 d PD B 2
O7' O 0.4148(15) -0.0169(13) 0.711(2) 0.0929(18) Uani 0.143(8) 1 d PD B 2
O8' O 0.512(3) -0.0244(12) 0.8296(18) 0.099(2) Uani 0.143(8) 1 d PD B 2
O9 O 0.6702(4) 0.2049(2) 0.7271(5) 0.0849(17) Uani 0.784(7) 1 d PD C 1
O10 O 0.6887(5) 0.2867(3) 0.7053(5) 0.106(2) Uani 0.784(7) 1 d PD C 1
O11 O 0.5993(4) 0.2573(3) 0.8166(5) 0.101(2) Uani 0.784(7) 1 d PD C 1
O9' O 0.6410(14) 0.2082(6) 0.7822(16) 0.0849(17) Uani 0.216(7) 1 d PD C 2
O10' O 0.7019(18) 0.2575(9) 0.6804(18) 0.106(2) Uani 0.216(7) 1 d PD C 2
O11' O 0.6171(16) 0.2887(7) 0.7942(17) 0.101(2) Uani 0.216(7) 1 d PD C 2

loop_
_atom_site_aniso_label
_atom_site_aniso_U_11
_atom_site_aniso_U_22
_atom_site_aniso_U_33
_atom_site_aniso_U_23
_atom_site_aniso_U_13
_atom_site_aniso_U_12
C1 0.050(3) 0.066(3) 0.039(2) -0.004(2) -0.004(2) -0.002(2)
C2 0.052(3) 0.059(3) 0.036(2) 0.007(2) -0.003(2) 0.001(2)
C3 0.065(3) 0.074(4) 0.056(3) 0.027(3) 0.006(3) 0.012(3)
C4 0.070(4) 0.062(3) 0.072(4) 0.026(3) 0.008(3) 0.025(3)
C5 0.056(3) 0.057(3) 0.045(3) 0.007(2) -0.006(2) 0.012(2)
C6 0.056(3) 0.078(4) 0.051(3) 0.008(3) 0.003(2) 0.019(3)
C7 0.090(4) 0.074(4) 0.074(4) 0.012(3) 0.004(3) 0.034(3)
C8 0.137(6) 0.107(5) 0.093(5) 0.004(4) 0.044(5) 0.033(5)
C9 0.059(4) 0.118(5) 0.069(4) 0.007(3) 0.003(3) 0.007(3)
C10 0.070(4) 0.205(9) 0.085(5) 0.006(5) -0.011(4) 0.010(5)
C11 0.052(3) 0.063(3) 0.048(3) 0.007(2) 0.008(2) 0.006(2)
C12 0.054(3) 0.074(4) 0.082(4) 0.013(3) 0.002(3) -0.011(3)
C13 0.069(4) 0.074(4) 0.062(3) 0.027(3) 0.007(3) 0.000(3)
C14 0.065(3) 0.055(3) 0.039(3) 0.009(2) 0.008(2) 0.005(3)
C15 0.069(3) 0.059(3) 0.040(3) -0.007(2) 0.002(2) 0.007(3)
C16 0.075(4) 0.055(3) 0.047(3) 0.006(2) 0.006(2) -0.003(3)
C17 0.070(3) 0.046(3) 0.046(3) 0.006(2) -0.004(2) -0.002(3)
C18 0.083(4) 0.072(4) 0.063(3) 0.004(3) -0.021(3) 0.015(3)
C19 0.085(4) 0.070(4) 0.072(4) 0.009(3) -0.022(3) 0.025(3)
C20 0.073(4) 0.040(3) 0.057(3) 0.011(2) -0.002(3) 0.007(3)
C21 0.076(4) 0.041(3) 0.059(3) 0.002(2) 0.001(3) 0.007(3)
C22 0.142(6) 0.046(3) 0.073(4) 0.007(3) -0.003(4) -0.006(3)
C23 0.213(9) 0.073(4) 0.088(5) 0.015(4) 0.007(5) -0.014(5)
C24 0.104(5) 0.074(4) 0.069(4) 0.002(3) -0.014(3) 0.038(3)
C25 0.127(6) 0.124(6) 0.106(6) -0.020(5) -0.001(5) 0.042(5)
C26 0.068(3) 0.033(3) 0.065(3) -0.005(2) 0.003(3) -0.003(2)
C27 0.077(4) 0.044(3) 0.081(4) 0.000(3) -0.011(3) -0.011(3)
C28 0.073(4) 0.055(3) 0.069(3) -0.010(3) -0.021(3) -0.004(3)
C29 0.065(3) 0.044(3) 0.047(3) -0.005(2) -0.003(2) 0.001(2)
C30 0.062(3) 0.047(3) 0.048(3) -0.006(2) 0.007(2) 0.003(2)
C31 0.062(3) 0.044(3) 0.040(2) 0.004(2) 0.002(2) 0.001(2)
C32 0.055(3) 0.045(3) 0.049(3) 0.000(2) 0.005(2) -0.001(2)
C33 0.068(4) 0.066(3) 0.068(4) -0.007(3) 0.018(3) 0.002(3)
C34 0.046(3) 0.093(4) 0.083(4) -0.004(3) 0.004(3) -0.001(3)
C35 0.047(3) 0.063(3) 0.064(3) 0.008(3) 0.002(3) -0.010(2)
C36 0.064(4) 0.089(4) 0.065(3) 0.004(3) 0.000(3) -0.031(3)
C37 0.041(5) 0.352(15) 0.033(10) 0.004(11) 0.010(5) -0.026(7)
C38 0.077(7) 0.252(19) 0.087(8) -0.004(9) -0.010(6) -0.022(9)
C39 0.196(12) 0.123(6) 0.054(13) -0.025(6) 0.034(8) -0.116(7)
C40 0.18(3) 0.145(15) 0.102(9) 0.000(12) 0.031(13) -0.087(15)
C37' 0.041(5) 0.352(15) 0.033(10) 0.004(11) 0.010(5) -0.026(7)
C38' 0.077(7) 0.252(19) 0.087(8) -0.004(9) -0.010(6) -0.022(9)
C39' 0.196(12) 0.123(6) 0.054(13) -0.025(6) 0.034(8) -0.116(7)
C40' 0.18(3) 0.145(15) 0.102(9) 0.000(12) 0.031(13) -0.087(15)
C41 0.061(3) 0.064(3) 0.060(3) -0.001(3) -0.006(3) -0.019(3)
C42 0.099(5) 0.056(3) 0.094(5) -0.011(3) 0.010(4) -0.020(3)
C43 0.095(4) 0.056(3) 0.084(4) -0.028(3) 0.015(3) -0.012(3)
C44 0.057(3) 0.064(3) 0.046(3) -0.013(2) -0.002(2) -0.011(3)
C45 0.065(3) 0.062(3) 0.042(3) -0.001(2) -0.007(2) -0.001(3)
N1 0.057(2) 0.042(2) 0.0341(19) -0.0003(17) 0.0014(18) 0.0026(18)
N2 0.059(2) 0.052(2) 0.0318(19) 0.0037(18) -0.0024(18) -0.0012(19)
N3 0.058(3) 0.039(2) 0.047(2) -0.0044(18) -0.0089(19) -0.0044(18)
N4 0.061(3) 0.044(2) 0.050(2) 0.0091(19) -0.0074(19) 0.001(2)
N5 0.059(3) 0.047(2) 0.055(2) -0.007(2) 0.001(2) -0.008(2)
N6 0.048(3) 0.052(2) 0.050(2) 0.0010(19) 0.0063(19) -0.0038(19)
N7 0.050(2) 0.050(2) 0.044(2) 0.0078(18) 0.0022(18) 0.001(2)
N8 0.058(3) 0.052(2) 0.043(2) 0.0097(19) 0.0062(19) 0.000(2)
N9 0.072(3) 0.068(3) 0.057(3) 0.005(2) 0.000(2) -0.001(3)
N10 0.076(3) 0.062(3) 0.066(3) -0.004(2) 0.016(3) 0.011(3)
O1 0.071(2) 0.075(2) 0.0424(18) -0.0016(16) 0.0008(16) 0.0032(18)
O2 0.128(4) 0.105(4) 0.213(6) -0.047(4) -0.002(4) -0.011(3)
O4 0.140(4) 0.114(3) 0.068(3) 0.005(2) -0.001(3) -0.011(3)
O6 0.069(3) 0.080(3) 0.113(5) -0.010(3) -0.018(3) -0.008(3)
O7 0.112(4) 0.092(4) 0.073(3) 0.019(3) -0.037(3) -0.003(3)
O8 0.127(5) 0.074(4) 0.095(4) 0.046(3) 0.010(3) -0.005(3)
O6' 0.069(3) 0.080(3) 0.113(5) -0.010(3) -0.018(3) -0.008(3)
O7' 0.112(4) 0.092(4) 0.073(3) 0.019(3) -0.037(3) -0.003(3)
O8' 0.127(5) 0.074(4) 0.095(4) 0.046(3) 0.010(3) -0.005(3)
O9 0.082(4) 0.068(3) 0.105(5) -0.019(3) 0.014(3) 0.014(3)
O10 0.127(5) 0.077(5) 0.115(5) 0.042(4) 0.033(4) -0.016(5)
O11 0.112(4) 0.102(5) 0.093(4) -0.015(4) 0.054(3) 0.001(4)
O9' 0.082(4) 0.068(3) 0.105(5) -0.019(3) 0.014(3) 0.014(3)
O10' 0.127(5) 0.077(5) 0.115(5) 0.042(4) 0.033(4) -0.016(5)
O11' 0.112(4) 0.102(5) 0.093(4) -0.015(4) 0.054(3) 0.001(4)

loop_
_atom_type_symbol
_atom_type_description
_atom_type_scat_dispersion_real
_atom_type_scat_dispersion_imag
_atom_type_scat_source
C C 0.0033 0.0016 'International Tables Vol C Tables 4.2.6.8 and 6.1.1.4'
H H 0.0000 0.0000 'International Tables Vol C Tables 4.2.6.8 and 6.1.1.4'
N N 0.0061 0.0033 'International Tables Vol C Tables 4.2.6.8 and 6.1.1.4'
O O 0.0106 0.0060 'International Tables Vol C Tables 4.2.6.8 and 6.1.1.4'

loop_
_geom_angle_atom_site_label_1
_geom_angle_atom_site_label_2
_geom_angle_atom_site_label_3
_geom_angle
C2 C1 N1 114.1(4)
C2 C1 H01G 108.7
N1 C1 H01G 108.7
C2 C1 H01H 108.7
N1 C1 H01H 108.7
H01G C1 H01H 107.6
C3 C2 N7 106.9(4)
C3 C2 C1 131.3(4)
N7 C2 C1 121.8(4)
C2 C3 C4 107.4(4)
C2 C3 H022 126.3
C4 C3 H022 126.3
C5 C4 C3 108.4(5)
C5 C4 H042 125.8
C3 C4 H042 125.8
C4 C5 N7 107.7(4)
C4 C5 C6 132.3(5)
N7 C5 C6 120.0(4)
C11 C6 C5 110.5(4)
C11 C6 C9 108.3(4)
C5 C6 C9 108.3(4)
C11 C6 C7 108.5(4)
C5 C6 C7 108.5(4)
C9 C6 C7 112.8(4)
C8 C7 C6 115.1(5)
C8 C7 H05A 108.5
C6 C7 H05A 108.5
C8 C7 H05B 108.5
C6 C7 H05B 108.5
H05A C7 H05B 107.5
C7 C8 H05M 109.5
C7 C8 H05N 109.5
H05M C8 H05N 109.5
C7 C8 H05O 109.5
H05M C8 H05O 109.5
H05N C8 H05O 109.5
C10 C9 C6 115.0(5)
C10 C9 H05C 108.5
C6 C9 H05C 108.5
C10 C9 H05D 108.5
C6 C9 H05D 108.5
H05C C9 H05D 107.5
C9 C10 H05J 109.5
C9 C10 H05K 109.5
H05J C10 H05K 109.5
C9 C10 H05L 109.5
H05J C10 H05L 109.5
H05K C10 H05L 109.5
N8 C11 C12 106.8(4)
N8 C11 C6 120.0(4)
C12 C11 C6 133.1(5)
C11 C12 C13 108.1(5)
C11 C12 H048 126.0
C13 C12 H048 126.0
C14 C13 C12 107.8(4)
C14 C13 H031 126.1
C12 C13 H031 126.1
C13 C14 N8 106.6(4)
C13 C14 C15 132.2(4)
N8 C14 C15 121.1(4)
C14 C15 N2 113.8(4)
C14 C15 H01A 108.8
N2 C15 H01A 108.8
C14 C15 H01B 108.8
N2 C15 H01B 108.8
H01A C15 H01B 107.7
C17 C16 N2 113.7(4)
C17 C16 H02A 108.8
N2 C16 H02A 108.8
C17 C16 H02B 108.8
N2 C16 H02B 108.8
H02A C16 H02B 107.7
C18 C17 N4 106.6(5)
C18 C17 C16 131.6(5)
N4 C17 C16 121.7(4)
C17 C18 C19 107.7(5)
C17 C18 H046 126.2
C19 C18 H046 126.2
C20 C19 C18 108.3(5)
C20 C19 H050 125.8
C18 C19 H050 125.8
C19 C20 N4 106.4(5)
C19 C20 C21 131.9(5)
N4 C20 C21 121.4(4)
C26 C21 C20 111.2(4)
C26 C21 C22 109.1(4)
C20 C21 C22 107.9(4)
C26 C21 C24 108.6(4)
C20 C21 C24 107.4(4)
C22 C21 C24 112.6(4)
C23 C22 C21 116.2(6)
C23 C22 H04A 108.2
C21 C22 H04A 108.2
C23 C22 H04B 108.2
C21 C22 H04B 108.2
H04A C22 H04B 107.4
C22 C23 H05P 109.5
C22 C23 H05Q 109.5
H05P C23 H05Q 109.5
C22 C23 H05R 109.5
H05P C23 H05R 109.5
H05Q C23 H05R 109.5
C25 C24 C21 114.6(5)
C25 C24 H05E 108.6
C21 C24 H05E 108.6
C25 C24 H05F 108.6
C21 C24 H05F 108.6
H05E C24 H05F 107.6
C24 C25 H05G 109.5
C24 C25 H05H 109.5
H05G C25 H05H 109.5
C24 C25 H05I 109.5
H05G C25 H05I 109.5
H05H C25 H05I 109.5
C27 C26 N3 106.6(4)
C27 C26 C21 132.2(4)
N3 C26 C21 120.8(4)
C26 C27 C28 108.1(5)
C26 C27 H041 125.9
C28 C27 H041 125.9
C29 C28 C27 108.4(5)
C29 C28 H036 125.8
C27 C28 H036 125.8
C28 C29 N3 107.0(4)
C28 C29 C30 131.2(5)
N3 C29 C30 121.8(4)
C29 C30 N1 114.2(4)
C29 C30 H01C 108.7
N1 C30 H01C 108.7
C29 C30 H01D 108.7
N1 C30 H01D 108.7
H01C C30 H01D 107.6
C32 C31 N1 114.0(3)
C32 C31 H01E 108.8
N1 C31 H01E 108.8
C32 C31 H01F 108.8
N1 C31 H01F 108.8
H01E C31 H01F 107.6
C33 C32 N6 106.2(4)
C33 C32 C31 132.3(5)
N6 C32 C31 121.5(4)
C32 C33 C34 107.7(5)
C32 C33 H028 126.2
C34 C33 H028 126.2
C35 C34 C33 108.4(5)
C35 C34 H047 125.8
C33 C34 H047 125.8
N6 C35 C34 106.7(5)
N6 C35 C36 121.3(5)
C34 C35 C36 131.8(5)
C41 C36 C35 111.1(4)
C41 C36 C37 104.1(7)
C35 C36 C37 111.1(12)
C41 C36 C37' 118.2(11)
C35 C36 C37' 102(2)
C37 C36 C37' 14.1(13)
C41 C36 C39 111.9(8)
C35 C36 C39 103.4(11)
C37 C36 C39 115.4(9)
C37' C36 C39 109(3)
C41 C36 C39' 98.6(14)
C35 C36 C39' 113(2)
C37 C36 C39' 118(4)
C37' C36 C39' 114.1(15)
C39 C36 C39' 13.9(17)
C38 C37 C36 124.5(18)
C38 C37 H2A 106.2
C36 C37 H2A 106.2
C38 C37 H2B 106.2
C36 C37 H2B 106.2
H2A C37 H2B 106.4
C37 C38 H3A 109.5
C37 C38 H3B 109.5
H3A C38 H3B 109.5
C37 C38 H3C 109.5
H3A C38 H3C 109.5
H3B C38 H3C 109.5
C40 C39 C36 117.5(11)
C40 C39 H4A 107.9
C36 C39 H4A 107.9
C40 C39 H4B 107.9
C36 C39 H4B 107.9
H4A C39 H4B 107.2
C39 C40 H5A 109.5
C39 C40 H5B 109.5
H5A C40 H5B 109.5
C39 C40 H5C 109.5
H5A C40 H5C 109.5
H5B C40 H5C 109.5
C38' C37' C36 120(2)
C38' C37' H2'1 107.4
C36 C37' H2'1 107.4
C38' C37' H2'2 107.4
C36 C37' H2'2 107.4
H2'1 C37' H2'2 106.9
C37' C38' H3'1 109.5
C37' C38' H3'2 109.5
H3'1 C38' H3'2 109.5
C37' C38' H3'3 109.5
H3'1 C38' H3'3 109.5
H3'2 C38' H3'3 109.5
C40' C39' C36 116.7(18)
C40' C39' H4'1 108.1
C36 C39' H4'1 108.1
C40' C39' H4'2 108.1
C36 C39' H4'2 108.1
H4'1 C39' H4'2 107.3
C39' C40' H5'1 109.5
C39' C40' H5'2 109.5
H5'1 C40' H5'2 109.5
C39' C40' H5'3 109.5
H5'1 C40' H5'3 109.5
H5'2 C40' H5'3 109.5
C42 C41 N5 106.9(5)
C42 C41 C36 131.4(5)
N5 C41 C36 121.5(5)
C41 C42 C43 108.2(5)
C41 C42 H039 125.9
C43 C42 H039 125.9
C44 C43 C42 108.2(5)
C44 C43 H023 125.9
C42 C43 H023 125.9
C43 C44 N5 106.7(5)
C43 C44 C45 131.5(5)
N5 C44 C45 121.7(4)
C44 C45 N2 114.5(4)
C44 C45 H03A 108.6
N2 C45 H03A 108.6
C44 C45 H03B 108.6
N2 C45 H03B 108.6
H03A C45 H03B 107.6
C31 N1 C1 112.1(3)
C31 N1 C30 110.6(3)
C1 N1 C30 110.2(3)
C31 N1 H1 102(3)
C1 N1 H1 116(3)
C30 N1 H1 106(3)
C45 N2 C15 110.3(3)
C45 N2 C16 111.3(4)
C15 N2 C16 111.8(4)
C45 N2 H2 110(3)
C15 N2 H2 106(3)
C16 N2 H2 107(3)
C29 N3 C26 109.9(4)
C29 N3 H3 127(3)
C26 N3 H3 123(3)
C20 N4 C17 110.9(4)
C20 N4 H4 122(3)
C17 N4 H4 127(3)
C41 N5 C44 110.0(4)
C41 N5 H5 131(3)
C44 N5 H5 119(3)
C35 N6 C32 111.0(4)
C35 N6 H6 131(3)
C32 N6 H6 118(3)
C5 N7 C2 109.6(4)
C5 N7 H7 132(3)
C2 N7 H7 118(3)
C11 N8 C14 110.7(4)
C11 N8 H8 122(3)
C14 N8 H8 127(3)
O6' N9 O7 76.8(14)
O6' N9 O8 157.3(15)
O7 N9 O8 123.8(6)
O6' N9 O8' 120.4(13)
O7 N9 O8' 159.7(19)
O8 N9 O8' 42.1(13)
O6' N9 O7' 118.6(12)
O7 N9 O7' 41.9(12)
O8 N9 O7' 82.1(14)
O8' N9 O7' 120.4(15)
O6' N9 O6 41.9(13)
O7 N9 O6 117.9(5)
O8 N9 O6 118.3(5)
O8' N9 O6 78.5(15)
O7' N9 O6 159.5(14)
O9' N10 O10 157.5(10)
O9' N10 O11 75.2(10)
O10 N10 O11 126.5(6)
O9' N10 O10' 118.5(11)
O10 N10 O10' 40.3(8)
O11 N10 O10' 166.0(11)
O9' N10 O11' 117.8(11)
O10 N10 O11' 83.6(10)
O11 N10 O11' 42.9(8)
O10' N10 O11' 123.7(11)
O9' N10 O9 41.3(8)
O10 N10 O9 117.8(6)
O11 N10 O9 115.7(6)
O10' N10 O9 77.6(10)
O11' N10 O9 158.6(10)
H3W1 O1 H4W1 114.8
H1W3 O2 H2W3 115.3
H1W4 O3 H2W4 118.2
H1W2 O4 H2W2 99.1
H1W5 O5 H2W5 109.3

loop_
_geom_bond_atom_site_label_1
_geom_bond_atom_site_label_2
_geom_bond_distance
C1 C2 1.471(6)
C1 N1 1.513(6)
C1 H01G 0.9700
C1 H01H 0.9700
C2 C3 1.368(7)
C2 N7 1.376(5)
C3 C4 1.406(7)
C3 H022 0.9300
C4 C5 1.344(6)
C4 H042 0.9300
C5 N7 1.367(6)
C5 C6 1.512(7)
C6 C11 1.504(6)
C6 C9 1.556(8)
C6 C7 1.564(7)
C7 C8 1.501(8)
C7 H05A 0.9700
C7 H05B 0.9700
C8 H05M 0.9600
C8 H05N 0.9600
C8 H05O 0.9600
C9 C10 1.508(8)
C9 H05C 0.9700
C9 H05D 0.9700
C10 H05J 0.9600
C10 H05K 0.9600
C10 H05L 0.9600
C11 N8 1.358(6)
C11 C12 1.364(7)
C12 C13 1.406(7)
C12 H048 0.9300
C13 C14 1.362(7)
C13 H031 0.9300
C14 N8 1.373(6)
C14 C15 1.470(7)
C15 N2 1.515(6)
C15 H01A 0.9700
C15 H01B 0.9700
C16 C17 1.472(7)
C16 N2 1.517(6)
C16 H02A 0.9700
C16 H02B 0.9700
C17 C18 1.361(7)
C17 N4 1.365(6)
C18 C19 1.401(8)
C18 H046 0.9300
C19 C20 1.362(7)
C19 H050 0.9300
C20 N4 1.358(6)
C20 C21 1.517(7)
C21 C26 1.513(7)
C21 C22 1.541(7)
C21 C24 1.561(8)
C22 C23 1.517(8)
C22 H04A 0.9700
C22 H04B 0.9700
C23 H05P 0.9600
C23 H05Q 0.9600
C23 H05R 0.9600
C24 C25 1.521(8)
C24 H05E 0.9700
C24 H05F 0.9700
C25 H05G 0.9600
C25 H05H 0.9600
C25 H05I 0.9600
C26 C27 1.346(7)
C26 N3 1.377(6)
C27 C28 1.388(7)
C27 H041 0.9300
C28 C29 1.351(7)
C28 H036 0.9300
C29 N3 1.352(6)
C29 C30 1.489(6)
C30 N1 1.520(5)
C30 H01C 0.9700
C30 H01D 0.9700
C31 C32 1.470(6)
C31 N1 1.511(5)
C31 H01E 0.9700
C31 H01F 0.9700
C32 C33 1.366(7)
C32 N6 1.369(6)
C33 C34 1.396(7)
C33 H028 0.9300
C34 C35 1.359(7)
C34 H047 0.9300
C35 N6 1.349(6)
C35 C36 1.512(7)
C36 C41 1.506(7)
C36 C37 1.549(12)
C36 C37' 1.560(17)
C36 C39 1.592(12)
C36 C39' 1.600(17)
C37 C38 1.36(3)
C37 H2A 0.9700
C37 H2B 0.9700
C38 H3A 0.9600
C38 H3B 0.9600
C38 H3C 0.9600
C39 C40 1.478(15)
C39 H4A 0.9700
C39 H4B 0.9700
C40 H5A 0.9600
C40 H5B 0.9600
C40 H5C 0.9600
C37' C38' 1.37(3)
C37' H2'1 0.9700
C37' H2'2 0.9700
C38' H3'1 0.9600
C38' H3'2 0.9600
C38' H3'3 0.9600
C39' C40' 1.481(19)
C39' H4'1 0.9700
C39' H4'2 0.9700
C40' H5'1 0.9600
C40' H5'2 0.9600
C40' H5'3 0.9600
C41 C42 1.358(8)
C41 N5 1.362(6)
C42 C43 1.399(8)
C42 H039 0.9300
C43 C44 1.350(7)
C43 H023 0.9300
C44 N5 1.379(6)
C44 C45 1.479(7)
C45 N2 1.506(6)
C45 H03A 0.9700
C45 H03B 0.9700
N1 H1 0.87(3)
N2 H2 0.86(3)
N3 H3 0.87(2)
N4 H4 0.87(2)
N5 H5 0.87(2)
N6 H6 0.87(2)
N7 H7 0.87(2)
N8 H8 0.87(2)
N9 O6' 1.222(15)
N9 O7 1.225(5)
N9 O8 1.227(5)
N9 O8' 1.234(15)
N9 O7' 1.243(15)
N9 O6 1.259(6)
N10 O9' 1.213(14)
N10 O10 1.224(6)
N10 O11 1.233(6)
N10 O10' 1.235(14)
N10 O11' 1.248(13)
N10 O9 1.278(6)
O1 H3W1 1.0229
O1 H4W1 1.0201
O2 H1W3 0.8501
O2 H2W3 0.8501
O3 H1W4 0.8499
O3 H2W4 0.8499
O4 H1W2 0.8500
O4 H2W2 0.8500
O5 H1W5 0.8500
O5 H2W5 0.8500

loop_
_geom_hbond_atom_site_label_D
_geom_hbond_atom_site_label_H
_geom_hbond_atom_site_label_A
_geom_hbond_distance_DH
_geom_hbond_distance_HA
_geom_hbond_distance_DA
_geom_hbond_angle_DHA
_geom_hbond_site_symmetry_A
N1 H1 O1 0.87(3) 2.09(4) 2.931(5) 161(4) .
N2 H2 O1 0.86(3) 2.06(4) 2.919(5) 174(4) .
N3 H3 O2 0.87(2) 2.26(3) 3.124(7) 177(4) .
N4 H4 O6 0.87(2) 2.07(3) 2.898(7) 160(4) .
N4 H4 O8' 0.87(2) 2.25(5) 2.99(4) 144(4) .
N5 H5 O2 0.87(2) 2.23(3) 3.074(6) 167(5) .
N6 H6 O9 0.87(2) 2.01(3) 2.853(7) 165(4) .
N6 H6 O10' 0.87(2) 2.18(4) 2.96(2) 150(4) .
N7 H7 O6' 0.87(2) 1.90(4) 2.72(3) 157(4) .
N7 H7 O7 0.87(2) 2.27(3) 3.103(7) 160(4) .
N7 H7 O6 0.87(2) 2.62(3) 3.400(7) 149(4) .
N8 H8 O9' 0.87(2) 2.00(4) 2.767(19) 147(4) .
N8 H8 O9 0.87(2) 2.73(4) 3.450(8) 141(4) .
N8 H8 O11 0.87(2) 2.21(3) 3.059(8) 166(4) .
O1 H3W1 O6 1.02 1.74 2.691(6) 153.0 .
O1 H3W1 O6' 1.02 1.83 2.84(2) 168.6 .
O1 H4W1 O9 1.02 1.69 2.679(6) 161.1 .
O1 H4W1 O9' 1.02 1.80 2.783(16) 160.2 .
O4 H2W2 O11' 0.85 2.22 2.92(2) 139.3 2_646
O5 H2W5 O4 0.85 2.02 2.872(16) 175.6 .

loop_
_geom_torsion_atom_site_label_1
_geom_torsion_atom_site_label_2
_geom_torsion_atom_site_label_3
_geom_torsion_atom_site_label_4
_geom_torsion
N1 C1 C2 C3 84.6(6)
N1 C1 C2 N7 -94.1(5)
N7 C2 C3 C4 0.9(5)
C1 C2 C3 C4 -177.9(5)
C2 C3 C4 C5 -1.3(6)
C3 C4 C5 N7 1.1(6)
C3 C4 C5 C6 -176.3(5)
C4 C5 C6 C11 -137.8(6)
N7 C5 C6 C11 45.1(6)
C4 C5 C6 C9 103.8(7)
N7 C5 C6 C9 -73.3(5)
C4 C5 C6 C7 -18.9(7)
N7 C5 C6 C7 163.9(4)
C11 C6 C7 C8 -54.7(7)
C5 C6 C7 C8 -174.9(5)
C9 C6 C7 C8 65.2(7)
C11 C6 C9 C10 -177.3(5)
C5 C6 C9 C10 -57.4(6)
C7 C6 C9 C10 62.7(7)
C5 C6 C11 N8 54.8(6)
C9 C6 C11 N8 173.3(4)
C7 C6 C11 N8 -64.0(6)
C5 C6 C11 C12 -129.2(6)
C9 C6 C11 C12 -10.7(8)
C7 C6 C11 C12 111.9(7)
N8 C11 C12 C13 1.7(6)
C6 C11 C12 C13 -174.6(5)
C11 C12 C13 C14 -1.6(6)
C12 C13 C14 N8 0.9(6)
C12 C13 C14 C15 -177.7(5)
C13 C14 C15 N2 82.8(7)
N8 C14 C15 N2 -95.7(5)
N2 C16 C17 C18 89.8(6)
N2 C16 C17 N4 -88.6(5)
N4 C17 C18 C19 -0.4(6)
C16 C17 C18 C19 -179.0(5)
C17 C18 C19 C20 0.1(7)
C18 C19 C20 N4 0.3(6)
C18 C19 C20 C21 -173.8(5)
C19 C20 C21 C26 -148.6(6)
N4 C20 C21 C26 38.0(6)
C19 C20 C21 C22 91.8(7)
N4 C20 C21 C22 -81.6(5)
C19 C20 C21 C24 -29.9(7)
N4 C20 C21 C24 156.7(4)
C26 C21 C22 C23 -176.6(5)
C20 C21 C22 C23 -55.6(7)
C24 C21 C22 C23 62.7(7)
C26 C21 C24 C25 -56.2(6)
C20 C21 C24 C25 -176.6(5)
C22 C21 C24 C25 64.8(7)
C20 C21 C26 C27 -134.8(6)
C22 C21 C26 C27 -15.9(8)
C24 C21 C26 C27 107.2(7)
C20 C21 C26 N3 53.5(6)
C22 C21 C26 N3 172.4(4)
C24 C21 C26 N3 -64.5(6)
N3 C26 C27 C28 0.8(6)
C21 C26 C27 C28 -171.7(5)
C26 C27 C28 C29 -0.9(6)
C27 C28 C29 N3 0.6(6)
C27 C28 C29 C30 177.2(5)
C28 C29 C30 N1 96.5(6)
N3 C29 C30 N1 -87.4(5)
N1 C31 C32 C33 91.0(6)
N1 C31 C32 N6 -88.7(5)
N6 C32 C33 C34 0.0(6)
C31 C32 C33 C34 -179.7(5)
C32 C33 C34 C35 -0.1(6)
C33 C34 C35 N6 0.2(6)
C33 C34 C35 C36 -174.5(5)
N6 C35 C36 C41 37.7(7)
C34 C35 C36 C41 -148.2(6)
N6 C35 C36 C37 153.1(11)
C34 C35 C36 C37 -32.8(12)
N6 C35 C36 C37' 164.7(18)
C34 C35 C36 C37' -21.2(19)
N6 C35 C36 C39 -82.5(12)
C34 C35 C36 C39 91.6(13)
N6 C35 C36 C39' -72(2)
C34 C35 C36 C39' 102(2)
C41 C36 C37 C38 -54(3)
C35 C36 C37 C38 -173(2)
C37' C36 C37 C38 133(18)
C39 C36 C37 C38 69(2)
C39' C36 C37 C38 54(3)
C41 C36 C39 C40 178(3)
C35 C36 C39 C40 -62(3)
C37 C36 C39 C40 59(3)
C37' C36 C39 C40 46(4)
C39' C36 C39 C40 162(18)
C41 C36 C37' C38' 18(7)
C35 C36 C37' C38' -105(5)
C37 C36 C37' C38' 25(11)
C39 C36 C37' C38' 146(4)
C39' C36 C37' C38' 133(6)
C41 C36 C39' C40' -165(5)
C35 C36 C39' C40' -48(6)
C37 C36 C39' C40' 84(6)
C37' C36 C39' C40' 69(6)
C39 C36 C39' C40' 0(12)
C35 C36 C41 C42 -132.9(6)
C37 C36 C41 C42 107.4(15)
C37' C36 C41 C42 109(3)
C39 C36 C41 C42 -17.9(16)
C39' C36 C41 C42 -14(3)
C35 C36 C41 N5 53.4(6)
C37 C36 C41 N5 -66.3(15)
C37' C36 C41 N5 -64(3)
C39 C36 C41 N5 168.4(15)
C39' C36 C41 N5 172(3)
N5 C41 C42 C43 1.0(7)
C36 C41 C42 C43 -173.4(5)
C41 C42 C43 C44 -0.6(7)
C42 C43 C44 N5 -0.1(6)
C42 C43 C44 C45 176.8(5)
C43 C44 C45 N2 94.2(6)
N5 C44 C45 N2 -89.4(5)
C32 C31 N1 C1 171.2(4)
C32 C31 N1 C30 -65.4(5)
C2 C1 N1 C31 -66.6(5)
C2 C1 N1 C30 169.7(4)
C29 C30 N1 C31 161.0(4)
C29 C30 N1 C1 -74.5(5)
C44 C45 N2 C15 -74.0(5)
C44 C45 N2 C16 161.3(4)
C14 C15 N2 C45 166.8(4)
C14 C15 N2 C16 -68.8(5)
C17 C16 N2 C45 -64.6(5)
C17 C16 N2 C15 171.5(4)
C28 C29 N3 C26 -0.2(5)
C30 C29 N3 C26 -177.1(4)
C27 C26 N3 C29 -0.4(5)
C21 C26 N3 C29 173.1(4)
C19 C20 N4 C17 -0.6(5)
C21 C20 N4 C17 174.3(4)
C18 C17 N4 C20 0.6(5)
C16 C17 N4 C20 179.4(4)
C42 C41 N5 C44 -1.1(6)
C36 C41 N5 C44 174.0(4)
C43 C44 N5 C41 0.7(6)
C45 C44 N5 C41 -176.5(4)
C34 C35 N6 C32 -0.2(5)
C36 C35 N6 C32 175.2(4)
C33 C32 N6 C35 0.1(5)
C31 C32 N6 C35 179.9(4)
C4 C5 N7 C2 -0.5(5)
C6 C5 N7 C2 177.3(4)
C3 C2 N7 C5 -0.3(5)
C1 C2 N7 C5 178.7(4)
C12 C11 N8 C14 -1.2(5)
C6 C11 N8 C14 175.7(4)
C13 C14 N8 C11 0.2(5)
C15 C14 N8 C11 179.0(4)
